data_1551241
loop_
_publ_author_name
'S\'anchez-Viveros, Jos\'e Manuel'
'Bucio-Ortega, Job'
'Ortiz-Pastrana, Naytz\'e'
'Olgu\'in, Juan'

_publ_section_title
;
 Mononuclear complexes of FeII, CoII and CoIII containing imine-based
 ligands of 8-aminoquinoline and 7-aminoindazole: spin state tuning of
 FeII complexes in solution
;
_journal_issue 25
_journal_name_full 'New Journal of Chemistry'
_journal_page_first 9776
_journal_paper_doi 10.1039/C9NJ01622H
_journal_volume 43
_journal_year 2019
_chemical_formula_moiety 'C26 H20 B2 F8 Fe N8'
_chemical_formula_sum 'C26 H20 B2 F8 Fe N8'
_chemical_formula_weight 673.97
_space_group_crystal_system monoclinic
_space_group_IT_number 15
_space_group_name_Hall '-I 2ya'
_space_group_name_H-M_alt 'I 1 2/a 1'
_symmetry_space_group_name_Hall '-I 2ya'
_symmetry_space_group_name_H-M 'I 1 2/a 1'
_atom_sites_solution_hydrogens geom
_atom_sites_solution_primary direct
_atom_sites_solution_secondary difmap
_audit_creation_method SHELXL-2014/7
_audit_update_record
;
2019-03-28 deposited with the CCDC.    2019-06-04 downloaded from the CCDC.
;
_cell_angle_alpha 90
_cell_angle_beta 102.25(3)
_cell_angle_gamma 90
_cell_formula_units_Z 4
_cell_length_a 16.375(3)
_cell_length_b 12.327(3)
_cell_length_c 17.399(4)
_cell_measurement_reflns_used 8554
_cell_measurement_temperature 293(2)
_cell_measurement_theta_max 20.9878
_cell_measurement_theta_min 2.3789
_cell_volume 3432.1(14)
_computing_cell_refinement 'SAINT V8.38A (Bruker AXS Inc., 2017)'
_computing_data_collection 'Bruker Instrument Service vV6.2.6'
_computing_data_reduction 'SAINT V8.38A (Bruker AXS Inc., 2017)'
_computing_molecular_graphics 'XP V 5.1 (Bruker, 1998)'
_computing_publication_material 'CIFTAB V 2013/2 (Sheldrick, 2013)'
_computing_structure_refinement 'SHELXL-2014/7 (Sheldrick, 2014)'
_computing_structure_solution 'XT, VERSION 2014/5'
_diffrn_ambient_temperature 293(2)
_diffrn_detector_area_resol_mean 10.4167
_diffrn_measured_fraction_theta_full 0.998
_diffrn_measured_fraction_theta_max 0.983
_diffrn_measurement_device_type 'Bruker D8 VENTURE diffractometer'
_diffrn_measurement_method '\f and \w scans'
_diffrn_radiation_monochromator 'multilayer mirror'
_diffrn_radiation_type MoK\a
_diffrn_radiation_wavelength 0.71073
_diffrn_reflns_av_R_equivalents 0.1307
_diffrn_reflns_av_unetI/netI 0.0564
_diffrn_reflns_Laue_measured_fraction_full 0.998
_diffrn_reflns_Laue_measured_fraction_max 0.983
_diffrn_reflns_limit_h_max 20
_diffrn_reflns_limit_h_min -20
_diffrn_reflns_limit_k_max 15
_diffrn_reflns_limit_k_min -15
_diffrn_reflns_limit_l_max 21
_diffrn_reflns_limit_l_min -21
_diffrn_reflns_number 55537
_diffrn_reflns_point_group_measured_fraction_full 0.998
_diffrn_reflns_point_group_measured_fraction_max 0.983
_diffrn_reflns_theta_full 25.242
_diffrn_reflns_theta_max 26.575
_diffrn_reflns_theta_min 2.396
_diffrn_source 'microfocus sealed tube'
_diffrn_source_type 'Incoatec I\mS HB'
_exptl_absorpt_coefficient_mu 0.511
_exptl_absorpt_correction_T_max 0.7455
_exptl_absorpt_correction_T_min 0.5768
_exptl_absorpt_correction_type multi-scan
_exptl_absorpt_process_details
;
SADABS-2016/2 - Bruker AXS area detector scaling and absorption correction
;
_exptl_crystal_colour 'translucent red'
_exptl_crystal_density_diffrn 1.304
_exptl_crystal_density_meas ?
_exptl_crystal_density_method 'not measured'
_exptl_crystal_description prism
_exptl_crystal_F_000 1360
_exptl_crystal_recrystallization_method 'Re-crystallisation from solvent: Methanol/Diethylether'
_exptl_crystal_size_max 0.320
_exptl_crystal_size_mid 0.290
_exptl_crystal_size_min 0.180
_exptl_transmission_factor_max 0.7455
_exptl_transmission_factor_min 0.5768
_refine_diff_density_max 0.420
_refine_diff_density_min -0.343
_refine_diff_density_rms 0.052
_refine_ls_extinction_method none
_refine_ls_goodness_of_fit_ref 1.037
_refine_ls_hydrogen_treatment constr
_refine_ls_matrix_type full
_refine_ls_number_parameters 204
_refine_ls_number_reflns 3536
_refine_ls_number_restraints 0
_refine_ls_restrained_S_all 1.037
_refine_ls_R_factor_all 0.1046
_refine_ls_R_factor_gt 0.0587
_refine_ls_shift/su_max 0.000
_refine_ls_shift/su_mean 0.000
_refine_ls_structure_factor_coef Fsqd
_refine_ls_weighting_details 'w=1/[\s^2^(Fo^2^)+(0.0995P)^2^+0.6067P] where P=(Fo^2^+2Fc^2^)/3'
_refine_ls_weighting_scheme calc
_refine_ls_wR_factor_gt 0.1570
_refine_ls_wR_factor_ref 0.1812
_reflns_Friedel_coverage 0.000
_reflns_number_gt 2117
_reflns_number_total 3536
_reflns_threshold_expression 'I > 2\s(I)'
_cod_data_source_file c9nj01622h2.cif
_cod_data_source_block JMSV01sq
_cod_depositor_comments
;
The following automatic conversions were performed:

'_exptl_absorpt_correction_type' value 'Multi-Scan' changed to
'multi-scan' according to
/home/data/users/saulius/crontab/automatic-downloads/rss-feeds/RSC/lib/dictionaries/cif_core.dic
dictionary named 'cif_core.dic' version 2.4.2 from 2011-04-26.

'_exptl_crystal_density_meas' value 'not measured' was changed to '?'
- the value is perceived as not measured.

Automatic conversion script
Id: cif_fix_values 4973 2017-02-22 13:04:09Z antanas 

 Adding full bibliography for 1551241--1551243.cif.
;
_cod_original_cell_volume 3431.9(13)
_cod_database_code 1551241
_shelx_shelxl_version_number 2014/7
_shelx_space_group_comment
;
The symmetry employed for this shelxl refinement is uniquely defined
by the following loop, which should always be used as a source of
symmetry information in preference to the above space-group names.
They are only intended as comments.
;

loop_
_space_group_symop_operation_xyz
'x, y, z'
'-x+1/2, y, -z'
'x+1/2, y+1/2, z+1/2'
'-x+1, y+1/2, -z+1/2'
'-x, -y, -z'
'x-1/2, -y, z'
'-x+1/2, -y+1/2, -z+1/2'
'x, -y+1/2, z+1/2'

loop_
_atom_site_label
_atom_site_type_symbol
_atom_site_fract_x
_atom_site_fract_y
_atom_site_fract_z
_atom_site_U_iso_or_equiv
_atom_site_adp_type
_atom_site_occupancy
_atom_site_site_symmetry_order
_atom_site_calc_flag
_atom_site_refinement_flags_posn
_atom_site_refinement_flags_adp
_atom_site_refinement_flags_occupancy
Fe1 Fe 0.2500 0.36576(5) 0.5000 0.0515(3) Uani 1 2 d S T P
N1 N 0.33559(16) 0.4780(2) 0.50706(18) 0.0590(7) Uani 1 1 d . . .
N2 N 0.25230(16) 0.3676(2) 0.39222(16) 0.0565(7) Uani 1 1 d . . .
C2 C 0.3758(2) 0.5338(3) 0.5677(3) 0.0771(11) Uani 1 1 d . . .
H2 H 0.3655 0.5178 0.6170 0.092 Uiso 1 1 calc R U .
C4 C 0.4504(3) 0.6398(4) 0.4941(4) 0.1002(16) Uani 1 1 d . . .
H4 H 0.4891 0.6938 0.4906 0.120 Uiso 1 1 calc R U .
N4 N 0.12002(17) 0.1823(2) 0.48878(18) 0.0626(8) Uani 1 1 d . . .
H4A H 0.1192 0.1744 0.5377 0.075 Uiso 1 1 calc R U .
C3 C 0.4331(3) 0.6159(3) 0.5622(4) 0.0952(15) Uani 1 1 d . . .
H3 H 0.4591 0.6536 0.6070 0.114 Uiso 1 1 calc R U .
N3 N 0.16729(15) 0.2547(2) 0.46137(16) 0.0549(7) Uani 1 1 d . . .
C6 C 0.4221(3) 0.6001(4) 0.3490(4) 0.1037(17) Uani 1 1 d . . .
H6 H 0.4604 0.6518 0.3402 0.124 Uiso 1 1 calc R U .
C5 C 0.4100(2) 0.5832(4) 0.4262(3) 0.0834(13) Uani 1 1 d . . .
C7 C 0.3787(4) 0.5420(4) 0.2875(3) 0.1064(16) Uani 1 1 d . . .
H7 H 0.3879 0.5555 0.2375 0.128 Uiso 1 1 calc R U .
C8 C 0.3208(3) 0.4632(4) 0.2967(3) 0.0871(13) Uani 1 1 d . . .
H8 H 0.2914 0.4247 0.2537 0.105 Uiso 1 1 calc R U .
C10 C 0.3522(2) 0.5024(3) 0.4355(2) 0.0648(10) Uani 1 1 d . . .
C11 C 0.2010(2) 0.3056(3) 0.3442(2) 0.0646(9) Uani 1 1 d . . .
H11 H 0.1974 0.3046 0.2901 0.077 Uiso 1 1 calc R U .
B11 B 0.4353(4) 0.1260(5) 0.3324(3) 0.0840(14) Uani 1 1 d . . .
F11 F 0.48467(19) 0.1038(3) 0.40518(18) 0.1364(12) Uani 1 1 d . . .
C12 C 0.1506(2) 0.2392(3) 0.3832(2) 0.0605(9) Uani 1 1 d . . .
F12 F 0.36258(19) 0.1673(3) 0.34426(15) 0.1386(13) Uani 1 1 d . . .
C13 C 0.0910(2) 0.1575(3) 0.3629(3) 0.0759(11) Uani 1 1 d . . .
H13 H 0.0678 0.1322 0.3126 0.091 Uiso 1 1 calc R U .
F13 F 0.4229(2) 0.0436(3) 0.2840(2) 0.1576(14) Uani 1 1 d . . .
C14 C 0.0741(2) 0.1233(3) 0.4307(3) 0.0744(11) Uani 1 1 d . . .
H14 H 0.0371 0.0683 0.4366 0.089 Uiso 1 1 calc R U .
F14 F 0.4726(3) 0.2031(3) 0.2966(2) 0.1678(15) Uani 1 1 d . . .
C9 C 0.3083(2) 0.4437(3) 0.3711(2) 0.0666(10) Uani 1 1 d . . .

loop_
_atom_site_aniso_label
_atom_site_aniso_U_11
_atom_site_aniso_U_22
_atom_site_aniso_U_33
_atom_site_aniso_U_23
_atom_site_aniso_U_13
_atom_site_aniso_U_12
Fe1 0.0448(4) 0.0536(4) 0.0581(5) 0.000 0.0153(3) 0.000
N1 0.0460(14) 0.0551(17) 0.077(2) 0.0016(15) 0.0149(14) 0.0005(13)
N2 0.0520(15) 0.0590(17) 0.0623(18) 0.0065(14) 0.0207(13) 0.0023(14)
C2 0.060(2) 0.072(3) 0.097(3) -0.007(2) 0.009(2) -0.010(2)
C4 0.069(3) 0.083(3) 0.147(5) 0.006(3) 0.018(3) -0.025(2)
N4 0.0600(17) 0.0582(17) 0.074(2) 0.0030(16) 0.0239(15) -0.0076(14)
C3 0.071(3) 0.078(3) 0.132(5) -0.011(3) 0.010(3) -0.019(2)
N3 0.0513(15) 0.0548(17) 0.0621(18) -0.0027(14) 0.0196(13) -0.0013(13)
C6 0.093(3) 0.084(3) 0.152(5) 0.031(3) 0.065(3) -0.005(3)
C5 0.065(2) 0.072(3) 0.119(4) 0.026(3) 0.034(2) -0.002(2)
C7 0.126(4) 0.098(4) 0.113(4) 0.025(3) 0.066(4) -0.007(3)
C8 0.098(3) 0.089(3) 0.085(3) 0.018(2) 0.043(2) 0.002(2)
C10 0.0506(19) 0.059(2) 0.088(3) 0.010(2) 0.0238(19) 0.0000(16)
C11 0.064(2) 0.078(3) 0.053(2) 0.0007(19) 0.0147(17) 0.0021(19)
B11 0.099(4) 0.080(3) 0.074(3) -0.002(3) 0.021(3) 0.020(3)
F11 0.139(3) 0.154(3) 0.106(2) 0.0134(19) 0.0052(18) 0.070(2)
C12 0.0563(19) 0.064(2) 0.062(2) -0.0052(18) 0.0146(16) 0.0016(17)
F12 0.123(2) 0.215(3) 0.0773(18) -0.0052(19) 0.0211(15) 0.088(2)
C13 0.070(2) 0.082(3) 0.076(3) -0.020(2) 0.016(2) -0.014(2)
F13 0.190(4) 0.132(3) 0.154(3) -0.060(2) 0.045(3) 0.017(2)
C14 0.067(2) 0.062(2) 0.097(3) -0.017(2) 0.022(2) -0.0180(19)
F14 0.206(4) 0.182(4) 0.118(3) 0.012(2) 0.040(2) -0.047(3)
C9 0.063(2) 0.069(2) 0.075(3) 0.019(2) 0.0290(19) 0.0076(18)

loop_
_atom_type_symbol
_atom_type_description
_atom_type_scat_dispersion_real
_atom_type_scat_dispersion_imag
_atom_type_scat_source
C C 0.0033 0.0016 'International Tables Vol C Tables 4.2.6.8 and 6.1.1.4'
H H 0.0000 0.0000 'International Tables Vol C Tables 4.2.6.8 and 6.1.1.4'
B B 0.0013 0.0007 'International Tables Vol C Tables 4.2.6.8 and 6.1.1.4'
N N 0.0061 0.0033 'International Tables Vol C Tables 4.2.6.8 and 6.1.1.4'
F F 0.0171 0.0103 'International Tables Vol C Tables 4.2.6.8 and 6.1.1.4'
Fe Fe 0.3463 0.8444 'International Tables Vol C Tables 4.2.6.8 and 6.1.1.4'

loop_
_geom_angle_atom_site_label_1
_geom_angle_atom_site_label_2
_geom_angle_atom_site_label_3
_geom_angle
_geom_angle_site_symmetry_1
_geom_angle_site_symmetry_3
N2 Fe1 N2 178.65(17) 2_556 .
N2 Fe1 N3 101.13(11) 2_556 .
N2 Fe1 N3 79.84(12) . .
N2 Fe1 N3 79.84(12) 2_556 2_556
N2 Fe1 N3 101.13(11) . 2_556
N3 Fe1 N3 90.41(16) . 2_556
N2 Fe1 N1 83.61(12) 2_556 2_556
N2 Fe1 N1 95.43(12) . 2_556
N3 Fe1 N1 92.23(11) . 2_556
N3 Fe1 N1 163.43(12) 2_556 2_556
N2 Fe1 N1 95.44(12) 2_556 .
N2 Fe1 N1 83.61(12) . .
N3 Fe1 N1 163.44(12) . .
N3 Fe1 N1 92.23(11) 2_556 .
N1 Fe1 N1 89.88(15) 2_556 .
C2 N1 C10 117.1(3) . .
C2 N1 Fe1 130.7(3) . .
C10 N1 Fe1 112.2(2) . .
C11 N2 C9 126.1(3) . .
C11 N2 Fe1 119.1(2) . .
C9 N2 Fe1 114.7(2) . .
N1 C2 C3 123.6(4) . .
N1 C2 H2 118.2 . .
C3 C2 H2 118.2 . .
C3 C4 C5 119.6(4) . .
C3 C4 H4 120.2 . .
C5 C4 H4 120.2 . .
N3 N4 C14 111.6(3) . .
N3 N4 H4A 124.2 . .
C14 N4 H4A 124.2 . .
C4 C3 C2 120.2(5) . .
C4 C3 H3 119.9 . .
C2 C3 H3 119.9 . .
N4 N3 C12 104.9(3) . .
N4 N3 Fe1 139.7(2) . .
C12 N3 Fe1 115.3(2) . .
C7 C6 C5 121.1(4) . .
C7 C6 H6 119.5 . .
C5 C6 H6 119.5 . .
C10 C5 C4 117.5(4) . .
C10 C5 C6 116.6(5) . .
C4 C5 C6 126.0(5) . .
C6 C7 C8 122.3(5) . .
C6 C7 H7 118.9 . .
C8 C7 H7 118.9 . .
C9 C8 C7 118.2(5) . .
C9 C8 H8 120.9 . .
C7 C8 H8 120.9 . .
N1 C10 C9 116.8(3) . .
N1 C10 C5 122.0(4) . .
C9 C10 C5 121.2(4) . .
N2 C11 C12 112.9(3) . .
N2 C11 H11 123.5 . .
C12 C11 H11 123.5 . .
F13 B11 F12 111.7(5) . .
F13 B11 F14 105.9(5) . .
F12 B11 F14 107.8(4) . .
F13 B11 F11 114.7(4) . .
F12 B11 F11 107.4(4) . .
F14 B11 F11 109.2(5) . .
N3 C12 C13 109.9(3) . .
N3 C12 C11 112.6(3) . .
C13 C12 C11 137.3(4) . .
C14 C13 C12 105.5(4) . .
C14 C13 H13 127.2 . .
C12 C13 H13 127.2 . .
C13 C14 N4 107.9(3) . .
C13 C14 H14 126.0 . .
N4 C14 H14 126.0 . .
C8 C9 C10 120.7(4) . .
C8 C9 N2 126.6(4) . .
C10 C9 N2 112.7(3) . .

loop_
_geom_bond_atom_site_label_1
_geom_bond_atom_site_label_2
_geom_bond_distance
_geom_bond_site_symmetry_2
Fe1 N2 1.884(3) 2_556
Fe1 N2 1.884(3) .
Fe1 N3 1.942(3) .
Fe1 N3 1.942(3) 2_556
Fe1 N1 1.955(3) 2_556
Fe1 N1 1.955(3) .
N1 C2 1.313(5) .
N1 C10 1.363(4) .
N2 C11 1.299(4) .
N2 C9 1.414(4) .
C2 C3 1.397(5) .
C2 H2 0.9300 .
C4 C3 1.308(7) .
C4 C5 1.412(7) .
C4 H4 0.9300 .
N4 N3 1.335(3) .
N4 C14 1.338(5) .
N4 H4A 0.8600 .
C3 H3 0.9300 .
N3 C12 1.342(4) .
C6 C7 1.356(7) .
C6 C5 1.414(7) .
C6 H6 0.9300 .
C5 C10 1.407(5) .
C7 C8 1.389(6) .
C7 H7 0.9300 .
C8 C9 1.373(5) .
C8 H8 0.9300 .
C10 C9 1.397(5) .
C11 C12 1.432(5) .
C11 H11 0.9300 .
B11 F13 1.307(6) .
B11 F12 1.350(6) .
B11 F14 1.351(6) .
B11 F11 1.378(6) .
C12 C13 1.395(5) .
C13 C14 1.336(5) .
C13 H13 0.9300 .
C14 H14 0.9300 .

loop_
_geom_hbond_atom_site_label_D
_geom_hbond_atom_site_label_H
_geom_hbond_atom_site_label_A
_geom_hbond_distance_DH
_geom_hbond_distance_HA
_geom_hbond_distance_DA
_geom_hbond_angle_DHA
_geom_hbond_site_symmetry_A
C2 H2 N2 0.93 2.65 3.116(5) 111.3 2_556
N4 H4A F11 0.86 2.31 2.936(4) 129.5 2_556
N4 H4A F12 0.86 2.01 2.864(4) 169.9 2_556
C3 H3 F14 0.93 2.53 3.434(6) 164.9 5_666
C11 H11 F12 0.93 2.36 3.240(4) 157.4 7
C14 H14 F11 0.93 2.31 3.148(5) 149.6 6

loop_
_geom_torsion_atom_site_label_1
_geom_torsion_atom_site_label_2
_geom_torsion_atom_site_label_3
_geom_torsion_atom_site_label_4
_geom_torsion
_geom_torsion_site_symmetry_1
N3 Fe1 N2 C11 3.1(2) .
N3 Fe1 N2 C11 91.5(3) 2_556
N1 Fe1 N2 C11 -88.2(3) 2_556
N1 Fe1 N2 C11 -177.4(3) .
N3 Fe1 N2 C9 179.4(2) .
N3 Fe1 N2 C9 -92.2(2) 2_556
N1 Fe1 N2 C9 88.1(2) 2_556
N1 Fe1 N2 C9 -1.2(2) .
C10 N1 C2 C3 0.5(5) .
Fe1 N1 C2 C3 -176.8(3) .
C5 C4 C3 C2 0.9(7) .
N1 C2 C3 C4 -1.1(7) .
C14 N4 N3 C12 -0.7(4) .
C14 N4 N3 Fe1 -178.4(3) .
C3 C4 C5 C10 -0.1(7) .
C3 C4 C5 C6 179.9(4) .
C7 C6 C5 C10 1.1(7) .
C7 C6 C5 C4 -178.9(5) .
C5 C6 C7 C8 -0.4(8) .
C6 C7 C8 C9 -0.5(7) .
C2 N1 C10 C9 -179.1(3) .
Fe1 N1 C10 C9 -1.3(4) .
C2 N1 C10 C5 0.3(5) .
Fe1 N1 C10 C5 178.1(3) .
C4 C5 C10 N1 -0.5(6) .
C6 C5 C10 N1 179.5(3) .
C4 C5 C10 C9 178.9(4) .
C6 C5 C10 C9 -1.1(6) .
C9 N2 C11 C12 -178.3(3) .
Fe1 N2 C11 C12 -2.5(4) .
N4 N3 C12 C13 1.3(4) .
Fe1 N3 C12 C13 179.7(2) .
N4 N3 C12 C11 -175.7(3) .
Fe1 N3 C12 C11 2.7(4) .
N2 C11 C12 N3 -0.2(4) .
N2 C11 C12 C13 -176.0(4) .
N3 C12 C13 C14 -1.4(4) .
C11 C12 C13 C14 174.5(4) .
C12 C13 C14 N4 1.0(4) .
N3 N4 C14 C13 -0.2(4) .
C7 C8 C9 C10 0.5(6) .
C7 C8 C9 N2 179.8(4) .
N1 C10 C9 C8 179.8(3) .
C5 C10 C9 C8 0.3(6) .
N1 C10 C9 N2 0.4(5) .
C5 C10 C9 N2 -179.1(3) .
C11 N2 C9 C8 -2.6(6) .
Fe1 N2 C9 C8 -178.5(3) .
C11 N2 C9 C10 176.7(3) .
Fe1 N2 C9 C10 0.8(4) .
